data_7010725
loop_
_publ_author_name
'Yan, Bangbo'
'Xu, Yan'
'Bu, Xianhui'
'Goh, Ngoh K.'
'Chia, Lian S.'
'Stucky, Galen D.'

_publ_section_title
;
 Hydrothermal syntheses and structures of three one-dimensional
 heteropolytungstates formed by Dawson or Keggin cluster units
;
_journal_issue 13
_journal_name_full 'Journal of the Chemical Society, Dalton Transactions'
_journal_page_first 2009
_journal_paper_doi 10.1039/b103024h
_journal_year 2001
_chemical_formula_sum 'C25 H27 Co1.5 N7.5 O21.5 P0.5 W5.5'
_chemical_formula_weight 1891.60
_chemical_name_systematic
; 
 ? 
;
_space_group_IT_number 8
_symmetry_cell_setting monoclinic
_symmetry_space_group_name_Hall 'C -2y'
_symmetry_space_group_name_H-M 'C 1 m 1'
_atom_sites_solution_hydrogens geom
_atom_sites_solution_primary direct
_atom_sites_solution_secondary difmap
_audit_creation_date 'Sat FAB 10 08:57:58 2001'
_audit_creation_method SHELXL-97
_cell_angle_alpha 90.00
_cell_angle_beta 118.902(14)
_cell_angle_gamma 90.00
_cell_formula_units_Z 4
_cell_length_a 16.331(3)
_cell_length_b 25.873(4)
_cell_length_c 10.726(2)
_cell_measurement_reflns_used 41
_cell_measurement_temperature 293(2)
_cell_measurement_theta_max 12.50
_cell_measurement_theta_min 2.70
_cell_volume 3967.6(13)
_computing_cell_refinement 'Bruker XSCANS'
_computing_data_collection 'Bruker XSCANS'
_computing_data_reduction 'Bruker SHELXTL'
_computing_molecular_graphics 'Bruker SHELXTL'
_computing_publication_material 'Bruker SHELXTL'
_computing_structure_refinement 'SHELXL-97 (Sheldrick, 1997)'
_computing_structure_solution 'SHELXS-97 (Sheldrick, 1990)'
_diffrn_ambient_temperature 293(2)
_diffrn_measured_fraction_theta_full 0.998
_diffrn_measured_fraction_theta_max 0.998
_diffrn_measurement_device_type 'Bruker P4'
_diffrn_measurement_method '2\q/\w scans'
_diffrn_radiation_monochromator graphite
_diffrn_radiation_source 'fine-focus sealed tube'
_diffrn_radiation_type MoK\a
_diffrn_radiation_wavelength 0.71073
_diffrn_reflns_av_R_equivalents 0.0238
_diffrn_reflns_av_sigmaI/netI 0.0567
_diffrn_reflns_limit_h_max 22
_diffrn_reflns_limit_h_min -1
_diffrn_reflns_limit_k_max 36
_diffrn_reflns_limit_k_min -1
_diffrn_reflns_limit_l_max 13
_diffrn_reflns_limit_l_min -15
_diffrn_reflns_number 6732
_diffrn_reflns_theta_full 30.00
_diffrn_reflns_theta_max 30.00
_diffrn_reflns_theta_min 2.09
_diffrn_standards_decay_% 9.73
_diffrn_standards_interval_count 97
_diffrn_standards_number 3
_exptl_absorpt_coefficient_mu 16.601
_exptl_absorpt_correction_T_max 0.9888
_exptl_absorpt_correction_T_min 0.5908
_exptl_absorpt_correction_type empirical
_exptl_crystal_colour 'DEEP RED'
_exptl_crystal_density_diffrn 3.167
_exptl_crystal_density_method 'not measured'
_exptl_crystal_description ROD
_exptl_crystal_F_000 3426
_exptl_crystal_size_max 0.50
_exptl_crystal_size_mid 0.40
_exptl_crystal_size_min 0.30
_refine_diff_density_max 2.533
_refine_diff_density_min -1.986
_refine_diff_density_rms 0.320
_refine_ls_abs_structure_details 'Flack H D (1983), Acta Cryst. A39, 876-881'
_refine_ls_abs_structure_Flack 0.74(3)
_refine_ls_extinction_coef 0.000032(9)
_refine_ls_extinction_expression Fc^*^=kFc[1+0.001xFc^2^\l^3^/sin(2\q)]^-1/4^
_refine_ls_extinction_method SHELXL
_refine_ls_goodness_of_fit_ref 1.046
_refine_ls_hydrogen_treatment mixed
_refine_ls_matrix_type full
_refine_ls_number_parameters 560
_refine_ls_number_reflns 6469
_refine_ls_number_restraints 2
_refine_ls_restrained_S_all 1.046
_refine_ls_R_factor_all 0.0513
_refine_ls_R_factor_gt 0.0404
_refine_ls_shift/su_max 0.371
_refine_ls_shift/su_mean 0.011
_refine_ls_structure_factor_coef Fsqd
_refine_ls_weighting_details 'calc w=1/[\s^2^(Fo^2^)+(0.0272P)^2^+16.6702P] where P=(Fo^2^+2Fc^2^)/3'
_refine_ls_weighting_scheme calc
_refine_ls_wR_factor_gt 0.0763
_refine_ls_wR_factor_ref 0.0798
_reflns_number_gt 5727
_reflns_number_total 6469
_reflns_threshold_expression >2sigma(I)
_cod_data_source_file b103024h.txt
_cod_data_source_block 3
_cod_depositor_comments
;
The following automatic conversions were performed:
'_symmetry_cell_setting' value 'Monoclinic' changed to 'monoclinic'
according to '/home/saulius/struct/CIF-dictionaries/cif_core.dic'
dictionary named 'cif_core.dic' version 2.4.1 from 2010-06-29.

Automatic conversion script
Id: cif_fix_enum 1527 2010-12-29 10:47:43Z saulius 
;
_cod_original_cell_volume 3967.8(14)
_cod_original_sg_symbol_H-M Cm
_cod_original_formula_sum 'C25 H27 Co1.50 N7.50 O21.50 P0.50 W5.50'
_cod_database_code 7010725

loop_
_symmetry_equiv_pos_as_xyz
'x, y, z'
'x, -y, z'
'x+1/2, y+1/2, z'
'x+1/2, -y+1/2, z'

loop_
_atom_site_label
_atom_site_type_symbol
_atom_site_fract_x
_atom_site_fract_y
_atom_site_fract_z
_atom_site_U_iso_or_equiv
_atom_site_adp_type
_atom_site_occupancy
_atom_site_symmetry_multiplicity
_atom_site_calc_flag
_atom_site_refinement_flags
_atom_site_disorder_assembly
_atom_site_disorder_group
W1 W 0.31192(4) 0.56669(3) -0.00563(5) 0.01370(15) Uani 1 1 d . . .
W2 W 0.31053(4) 0.56609(3) -0.35388(6) 0.01615(16) Uani 1 1 d . . .
W3 W -0.04257(4) 0.42922(3) -0.27742(6) 0.01526(15) Uani 1 1 d . . .
W4 W -0.03961(4) 0.56972(3) -0.60073(6) 0.01450(16) Uani 1 1 d . . .
W5 W 0.13028(9) 0.636907(19) -0.30778(11) 0.01659(13) Uani 1 1 d . . .
W6 W 0.14033(9) 0.5000 0.02845(12) 0.0133(2) Uani 1 2 d S . .
Co1 Co 0.1388(3) 0.29504(7) -0.8030(3) 0.0172(3) Uani 1 1 d . . .
Co2 Co 0.1440(3) 0.5000 -0.6220(3) 0.0095(7) Uani 1 2 d S . .
P1 P 0.1380(6) 0.5000 -0.3073(9) 0.0106(9) Uani 1 2 d S . .
O1 O -0.0759(13) 0.5000 -0.303(2) 0.027(4) Uani 1 2 d S . .
O2 O -0.0768(13) 0.5000 -0.605(2) 0.026(4) Uani 1 2 d S . .
O3 O 0.3977(12) 0.6058(7) 0.1172(18) 0.032(4) Uani 1 1 d . . .
O4 O -0.1257(11) 0.5993(7) -0.7465(14) 0.026(3) Uani 1 1 d . . .
O5 O 0.2377(9) 0.5507(5) 0.0848(13) 0.019(2) Uani 1 1 d . . .
O6 O -0.1268(11) 0.4047(7) -0.2422(17) 0.029(3) Uani 1 1 d . . .
O7 O 0.2140(9) 0.6136(5) -0.1209(12) 0.018(2) Uani 1 1 d . . .
O8 O 0.0451(10) 0.5526(5) -0.6492(13) 0.022(3) Uani 1 1 d . . .
O9 O 0.3955(13) 0.6053(8) -0.3399(18) 0.036(4) Uani 1 1 d . . .
O10 O 0.2444(9) 0.5554(5) -0.5455(13) 0.021(2) Uani 1 1 d . . .
O11 O 0.120(2) 0.5000 0.174(2) 0.033(6) Uani 1 2 d S . .
O12 O 0.0523(8) 0.4501(5) -0.0905(12) 0.020(2) Uani 1 1 d . . .
O13 O 0.2181(10) 0.6129(5) -0.3620(13) 0.026(3) Uani 1 1 d . . .
O14 O 0.0322(9) 0.6310(5) -0.5004(12) 0.022(3) Uani 1 1 d . . .
O15 O 0.1449(13) 0.7021(4) -0.2959(15) 0.023(3) Uani 1 1 d . . .
O16 O 0.3411(9) 0.5609(5) -0.1502(12) 0.020(2) Uani 1 1 d . . .
O17 O 0.1981(11) 0.5000 -0.3750(17) 0.016(3) Uani 1 2 d S . .
O18 O 0.3745(12) 0.5000 -0.316(2) 0.026(4) Uani 1 2 d S . .
O19 O 0.1950(11) 0.5000 -0.1447(15) 0.016(3) Uani 1 2 d S . .
O20 O -0.0978(9) 0.4184(5) -0.4758(12) 0.024(3) Uani 1 1 d . . .
O21 O 0.3678(13) 0.5000 0.0641(19) 0.019(3) Uani 1 2 d S . .
O22 O 0.0734(8) 0.4516(4) -0.3519(10) 0.017(2) Uani 1 1 d . . .
O23 O 0.0341(11) 0.6307(5) -0.2540(14) 0.026(3) Uani 1 1 d . . .
O1W O 0.1474(11) 0.3534(6) -0.6586(15) 0.024(3) Uiso 1 1 d . . .
H3 H 0.1823 0.3343 -0.5773 0.036 Uiso 1 1 d R . .
H4 H 0.0914 0.3638 -0.6620 0.036 Uiso 1 1 d R . .
O2W O 0.1321(11) 0.3552(6) -0.9359(15) 0.024(3) Uiso 1 1 d . . .
H5 H 0.1508 0.3848 -0.8824 0.035 Uiso 1 1 d R . .
H6 H 0.1323 0.3610 -1.0266 0.035 Uiso 1 1 d R . .
N1 N 0.2850(12) 0.2904(8) -0.7134(19) 0.023(4) Uani 1 1 d . . .
N2 N -0.0056(13) 0.2877(8) -0.8833(18) 0.021(3) Uani 1 1 d . . .
N3 N -0.4248(17) 0.5000 -0.097(2) 0.038(7) Uani 1 2 d S . .
N4 N 0.0036(13) 0.1994(7) -0.833(2) 0.025(4) Uani 1 1 d . . .
H8 H -0.0181 0.1698 -0.8710 0.030 Uiso 1 1 calc R . .
N5 N 0.1380(14) 0.2387(8) -0.9483(18) 0.024(4) Uani 1 1 d . . .
N6 N 0.1434(13) 0.2396(7) -0.6567(18) 0.021(4) Uani 1 1 d . . .
N7 N -0.301(3) 0.5000 -0.147(3) 0.084(16) Uani 1 2 d S . .
H7A H -0.2632 0.5278 -0.1249 0.126 Uiso 0.50 1 calc PR . .
H7B H -0.2632 0.4722 -0.1249 0.126 Uiso 0.50 1 calc PR . .
N9 N 0.2759(16) 0.2005(8) -0.774(2) 0.034(5) Uani 1 1 d . . .
H10 H 0.3006 0.1715 -0.7346 0.041 Uiso 1 1 calc R . .
N10 N -0.443(3) 0.5000 -0.338(4) 0.066(9) Uiso 1 2 d S . .
C1 C -0.1543(18) 0.3242(10) -1.049(3) 0.033(5) Uani 1 1 d . . .
H12 H -0.1899 0.3527 -1.0978 0.039 Uiso 1 1 calc R . .
C2 C 0.3365(12) 0.3296(8) -0.648(2) 0.021(4) Uani 1 1 d . . .
H13 H 0.3076 0.3617 -0.6626 0.026 Uiso 1 1 calc R . .
C3 C -0.305(3) 0.5000 -0.370(4) 0.064(12) Uani 1 2 d S . .
H14 H -0.2400 0.5000 -0.3281 0.077 Uiso 1 2 calc SR . .
C4 C -0.408(5) 0.5000 0.137(8) 0.11(2) Uiso 1 2 d S . .
H15 H -0.4341 0.5000 0.1961 0.133 Uiso 1 2 calc SR . .
C5 C -0.0481(15) 0.2409(9) -0.905(2) 0.023(4) Uani 1 1 d . . .
C6 C 0.1927(14) 0.1966(9) -0.899(2) 0.020(4) Uani 1 1 d . . .
C7 C -0.1426(16) 0.2344(8) -0.993(2) 0.026(5) Uani 1 1 d . . .
H16 H -0.1711 0.2028 -0.9967 0.032 Uiso 1 1 calc R . .
C8 C 0.3264(18) 0.2443(9) -0.702(2) 0.027(4) Uani 1 1 d . . .
C9 C 0.0884(16) 0.1982(8) -0.703(2) 0.025(4) Uani 1 1 d . . .
C10 C 0.4233(16) 0.2379(9) -0.602(2) 0.027(4) Uani 1 1 d . . .
H17 H 0.4497 0.2051 -0.5856 0.032 Uiso 1 1 calc R . .
C11 C 0.4750(15) 0.2770(10) -0.533(2) 0.026(4) Uani 1 1 d . . .
H18 H 0.5382 0.2726 -0.4686 0.032 Uiso 1 1 calc R . .
C12 C 0.215(2) 0.2350(10) -0.528(2) 0.036(6) Uani 1 1 d . . .
H19 H 0.2517 0.2642 -0.4883 0.043 Uiso 1 1 calc R . .
C13 C 0.0599(19) 0.2350(11) -1.082(2) 0.031(5) Uani 1 1 d . . .
H20 H 0.0238 0.2647 -1.1182 0.038 Uiso 1 1 calc R . .
C14 C 0.110(2) 0.1483(10) -0.633(3) 0.038(6) Uani 1 1 d . . .
H21 H 0.0726 0.1196 -0.6755 0.046 Uiso 1 1 calc R . .
C15 C 0.089(3) 0.1509(10) -1.102(4) 0.054(9) Uani 1 1 d . . .
H22 H 0.0692 0.1199 -1.1513 0.064 Uiso 1 1 calc R . .
C16 C -0.459(3) 0.5000 -0.009(4) 0.046(8) Uiso 1 2 d S . .
H23 H -0.5237 0.5000 -0.0485 0.055 Uiso 1 2 calc SR . .
C17 C -0.273(2) 0.5000 0.091(3) 0.033(6) Uiso 1 2 d S . .
H24 H -0.2087 0.5000 0.1243 0.040 Uiso 1 2 calc SR . .
C18 C 0.1686(19) 0.1515(9) -0.978(3) 0.039(6) Uani 1 1 d . . .
H25 H 0.2068 0.1224 -0.9464 0.046 Uiso 1 1 calc R . .
C19 C 0.188(2) 0.1446(10) -0.502(3) 0.039(6) Uani 1 1 d . . .
H26 H 0.2045 0.1134 -0.4528 0.046 Uiso 1 1 calc R . .
C20 C 0.242(3) 0.1888(11) -0.445(3) 0.050(8) Uani 1 1 d . . .
H27 H 0.2938 0.1883 -0.3548 0.060 Uiso 1 1 calc R . .
C21 C -0.334(2) 0.5000 -0.051(3) 0.032(6) Uiso 1 2 d S . .
C22 C 0.033(2) 0.1940(14) -1.159(3) 0.049(8) Uani 1 1 d . . .
H28 H -0.0200 0.1935 -1.2485 0.059 Uiso 1 1 calc R . .
C23 C -0.3522(18) 0.5000 -0.287(3) 0.051(10) Uani 1 2 d S . .
C24 C -0.066(2) 0.3291(7) -0.956(2) 0.031(5) Uani 1 1 d . . .
H29 H -0.0416 0.3623 -0.9364 0.037 Uiso 1 1 calc R . .
C25 C -0.309(5) 0.5000 0.188(7) 0.088(16) Uiso 1 2 d S . .
H30 H -0.2686 0.5000 0.2852 0.105 Uiso 1 2 calc SR . .
C26 C 0.4330(16) 0.3272(11) -0.556(3) 0.035(5) Uani 1 1 d . . .
H31 H 0.4681 0.3566 -0.5134 0.042 Uiso 1 1 calc R . .
C27 C -0.363(4) 0.5000 -0.520(4) 0.10(2) Uani 1 2 d S . .
H32 H -0.3351 0.5000 -0.5788 0.116 Uiso 1 2 calc SR . .
C28 C -0.1938(15) 0.2752(10) -1.074(3) 0.031(5) Uani 1 1 d . . .
H33 H -0.2550 0.2701 -1.1457 0.038 Uiso 1 1 calc R . .
C29 C -0.502(3) 0.5000 -0.493(5) 0.061(10) Uiso 1 2 d S . .
H34 H -0.5665 0.5000 -0.5326 0.073 Uiso 1 2 calc SR . .
C30 C -0.462(3) 0.5000 -0.583(5) 0.084(19) Uani 1 2 d S . .
H35 H -0.4996 0.5000 -0.6813 0.101 Uiso 1 2 calc SR . .

loop_
_atom_site_aniso_label
_atom_site_aniso_U_11
_atom_site_aniso_U_22
_atom_site_aniso_U_33
_atom_site_aniso_U_23
_atom_site_aniso_U_13
_atom_site_aniso_U_12
W1 0.0134(3) 0.0127(3) 0.0113(2) -0.0023(2) 0.0030(2) -0.0012(3)
W2 0.0141(3) 0.0182(4) 0.0169(3) 0.0015(3) 0.0081(2) -0.0027(3)
W3 0.0142(3) 0.0162(3) 0.0160(3) 0.0025(3) 0.0078(2) -0.0027(3)
W4 0.0129(3) 0.0140(3) 0.0115(2) 0.0026(3) 0.0019(2) 0.0013(3)
W5 0.0245(3) 0.0086(2) 0.0153(2) -0.0003(3) 0.0086(2) 0.0002(3)
W6 0.0157(5) 0.0133(4) 0.0110(3) 0.000 0.0066(3) 0.000
Co1 0.0168(8) 0.0129(7) 0.0191(8) 0.0006(10) 0.0065(7) 0.0002(11)
Co2 0.0098(14) 0.0081(14) 0.0072(13) 0.000 0.0014(11) 0.000
P1 0.010(2) 0.0134(19) 0.0095(17) 0.000 0.0058(16) 0.000
O1 0.011(8) 0.019(8) 0.028(9) 0.000 -0.009(7) 0.000
O2 0.019(8) 0.022(8) 0.032(9) 0.000 0.007(8) 0.000
O3 0.024(7) 0.025(7) 0.041(8) -0.004(6) 0.010(6) -0.004(6)
O4 0.020(6) 0.031(7) 0.017(5) 0.010(5) 0.002(5) 0.011(6)
O5 0.016(5) 0.014(5) 0.023(5) -0.003(4) 0.007(5) 0.004(4)
O6 0.022(6) 0.031(8) 0.041(7) 0.009(6) 0.021(6) -0.002(6)
O7 0.026(6) 0.020(6) 0.017(5) 0.001(4) 0.016(5) -0.003(5)
O8 0.021(6) 0.014(5) 0.022(5) -0.007(5) 0.003(5) 0.001(5)
O9 0.034(8) 0.043(9) 0.038(8) 0.003(7) 0.024(7) -0.009(7)
O10 0.016(5) 0.021(6) 0.023(5) 0.000(4) 0.008(5) -0.005(5)
O11 0.065(18) 0.030(8) 0.023(10) 0.000 0.036(12) 0.000
O12 0.014(5) 0.018(5) 0.019(5) -0.001(4) 0.000(4) -0.003(4)
O13 0.029(7) 0.025(7) 0.018(5) -0.001(5) 0.007(5) 0.015(6)
O14 0.024(6) 0.026(6) 0.017(5) -0.004(5) 0.011(5) -0.012(5)
O15 0.029(8) 0.015(4) 0.017(5) -0.006(5) 0.005(5) 0.006(5)
O16 0.022(5) 0.021(6) 0.021(5) 0.006(4) 0.013(4) 0.009(5)
O17 0.016(7) 0.010(6) 0.026(7) 0.000 0.013(6) 0.000
O18 0.007(8) 0.013(7) 0.037(10) 0.000 -0.005(7) 0.000
O19 0.015(7) 0.026(8) 0.010(6) 0.000 0.010(5) 0.000
O20 0.028(6) 0.028(6) 0.016(5) 0.000(5) 0.011(5) 0.001(5)
O21 0.025(8) 0.008(6) 0.031(8) 0.000 0.018(7) 0.000
O22 0.022(5) 0.015(5) 0.013(4) 0.002(4) 0.008(4) -0.006(4)
O23 0.041(8) 0.021(6) 0.022(5) 0.003(5) 0.020(6) -0.003(6)
N1 0.007(6) 0.025(8) 0.025(7) -0.002(6) -0.001(5) 0.002(6)
N2 0.017(7) 0.025(8) 0.025(7) 0.004(6) 0.013(6) 0.004(6)
N3 0.017(10) 0.07(2) 0.020(10) 0.000 0.007(8) 0.000
N4 0.016(7) 0.009(6) 0.046(10) -0.003(6) 0.011(7) -0.006(5)
N5 0.029(9) 0.019(8) 0.027(8) -0.009(6) 0.016(8) 0.003(7)
N6 0.017(7) 0.010(7) 0.025(7) 0.003(6) 0.002(6) 0.002(5)
N7 0.043(18) 0.19(5) 0.018(11) 0.000 0.012(12) 0.000
N9 0.036(11) 0.023(8) 0.021(7) -0.007(7) -0.004(7) 0.016(8)
C1 0.032(11) 0.030(10) 0.034(10) 0.019(9) 0.014(9) 0.016(9)
C2 0.008(7) 0.026(9) 0.028(8) -0.007(7) 0.008(6) 0.003(7)
C3 0.07(3) 0.10(3) 0.024(14) 0.000 0.026(17) 0.000
C5 0.017(8) 0.022(9) 0.022(8) -0.002(7) 0.004(7) -0.007(7)
C6 0.015(7) 0.028(9) 0.021(7) -0.004(7) 0.012(6) -0.004(7)
C7 0.025(10) 0.010(7) 0.029(9) 0.001(7) 0.001(8) -0.003(7)
C8 0.030(11) 0.023(9) 0.032(10) 0.001(8) 0.019(9) 0.005(8)
C9 0.025(10) 0.015(8) 0.024(8) 0.008(7) 0.004(7) -0.007(7)
C10 0.022(9) 0.026(9) 0.028(9) -0.001(8) 0.009(8) 0.006(8)
C11 0.016(8) 0.036(11) 0.030(9) -0.006(8) 0.013(7) -0.010(8)
C12 0.038(13) 0.031(12) 0.020(8) -0.008(8) 0.000(9) 0.003(10)
C13 0.034(12) 0.035(12) 0.022(8) -0.011(9) 0.012(8) -0.008(10)
C14 0.057(16) 0.022(10) 0.040(11) 0.015(9) 0.027(12) 0.009(10)
C15 0.06(2) 0.013(9) 0.072(19) -0.023(11) 0.024(16) -0.021(11)
C18 0.034(11) 0.012(8) 0.068(15) -0.019(9) 0.023(11) 0.005(8)
C19 0.044(13) 0.028(11) 0.034(10) 0.025(9) 0.012(10) 0.017(10)
C20 0.07(2) 0.030(12) 0.038(12) 0.008(10) 0.012(13) 0.011(13)
C22 0.031(12) 0.07(2) 0.030(10) -0.042(12) 0.005(9) -0.007(12)
C23 0.007(13) 0.13(3) 0.009(11) 0.000 -0.005(10) 0.000
C24 0.063(17) 0.006(7) 0.037(10) -0.002(7) 0.035(12) -0.011(9)
C26 0.014(8) 0.038(12) 0.051(13) -0.014(10) 0.014(9) -0.005(8)
C27 0.09(4) 0.16(6) 0.019(14) 0.000 0.01(2) 0.000
C28 0.012(8) 0.031(11) 0.033(10) 0.005(9) -0.003(7) -0.003(8)
C30 0.05(2) 0.17(6) 0.05(2) 0.000 0.04(2) 0.000

loop_
_atom_type_symbol
_atom_type_description
_atom_type_scat_dispersion_real
_atom_type_scat_dispersion_imag
_atom_type_scat_source
C C 0.0033 0.0016 'International Tables Vol C Tables 4.2.6.8 and 6.1.1.4'
H H 0.0000 0.0000 'International Tables Vol C Tables 4.2.6.8 and 6.1.1.4'
N N 0.0061 0.0033 'International Tables Vol C Tables 4.2.6.8 and 6.1.1.4'
O O 0.0106 0.0060 'International Tables Vol C Tables 4.2.6.8 and 6.1.1.4'
P P 0.1023 0.0942 'International Tables Vol C Tables 4.2.6.8 and 6.1.1.4'
Co Co 0.3494 0.9721 'International Tables Vol C Tables 4.2.6.8 and 6.1.1.4'
W W -0.8490 6.8722 'International Tables Vol C Tables 4.2.6.8 and 6.1.1.4'

loop_
_geom_angle_atom_site_label_1
_geom_angle_atom_site_label_2
_geom_angle_atom_site_label_3
_geom_angle
_geom_angle_site_symmetry_1
_geom_angle_site_symmetry_3
_geom_angle_publ_flag
O3 W1 O16 104.4(8) . . ?
O3 W1 O7 103.9(7) . . ?
O16 W1 O7 89.0(5) . . ?
O3 W1 O21 99.9(8) . . ?
O16 W1 O21 89.3(6) . . ?
O7 W1 O21 155.8(6) . . ?
O3 W1 O5 102.6(7) . . ?
O16 W1 O5 153.0(6) . . ?
O7 W1 O5 85.9(5) . . ?
O21 W1 O5 84.7(6) . . ?
O3 W1 O19 169.4(7) . . ?
O16 W1 O19 82.7(5) . . ?
O7 W1 O19 83.8(4) . . ?
O21 W1 O19 72.0(5) . . ?
O5 W1 O19 70.3(5) . . ?
O9 W2 O10 102.0(7) . . ?
O9 W2 O13 103.0(8) . . ?
O10 W2 O13 91.2(6) . . ?
O9 W2 O18 100.2(9) . . ?
O10 W2 O18 93.8(7) . . ?
O13 W2 O18 154.7(8) . . ?
O9 W2 O16 100.7(7) . . ?
O10 W2 O16 157.3(6) . . ?
O13 W2 O16 82.3(5) . . ?
O18 W2 O16 83.6(8) . . ?
O9 W2 O17 173.0(7) . . ?
O10 W2 O17 77.3(6) . . ?
O13 W2 O17 84.1(5) . . ?
O18 W2 O17 73.0(6) . . ?
O16 W2 O17 80.4(5) . . ?
O6 W3 O20 101.3(7) . . ?
O6 W3 O1 100.6(9) . . ?
O20 W3 O1 92.0(7) . . ?
O6 W3 O12 101.7(7) . . ?
O20 W3 O12 157.0(6) . . ?
O1 W3 O12 84.8(6) . . ?
O6 W3 O23 102.3(7) . 2_565 ?
O20 W3 O23 87.3(6) . 2_565 ?
O1 W3 O23 156.8(8) . 2_565 ?
O12 W3 O23 86.9(6) . 2_565 ?
O6 W3 O22 170.6(6) . . ?
O20 W3 O22 72.0(5) . . ?
O1 W3 O22 86.5(7) . . ?
O12 W3 O22 85.0(5) . . ?
O23 W3 O22 71.2(5) 2_565 . ?
O4 W4 O8 105.1(7) . . ?
O4 W4 O2 107.0(8) . . ?
O8 W4 O2 92.3(7) . . ?
O4 W4 O14 98.7(7) . . ?
O8 W4 O14 91.1(6) . . ?
O2 W4 O14 152.2(7) . . ?
O4 W4 O20 95.6(7) . 2_565 ?
O8 W4 O20 158.9(5) . 2_565 ?
O2 W4 O20 85.1(8) . 2_565 ?
O14 W4 O20 82.0(5) . 2_565 ?
O4 W4 O22 162.1(6) . 2_565 ?
O8 W4 O22 88.8(5) . 2_565 ?
O2 W4 O22 83.0(6) . 2_565 ?
O14 W4 O22 69.5(5) . 2_565 ?
O20 W4 O22 70.1(4) 2_565 2_565 ?
O15 W5 O13 104.4(9) . . ?
O15 W5 O7 103.4(6) . . ?
O13 W5 O7 87.4(5) . . ?
O15 W5 O14 100.0(6) . . ?
O13 W5 O14 90.3(6) . . ?
O7 W5 O14 156.3(6) . . ?
O15 W5 O23 99.5(8) . . ?
O13 W5 O23 156.1(7) . . ?
O7 W5 O23 86.2(6) . . ?
O14 W5 O23 86.5(6) . . ?
O15 W5 O22 167.5(7) . 2_565 ?
O13 W5 O22 84.6(5) . 2_565 ?
O7 W5 O22 85.4(4) . 2_565 ?
O14 W5 O22 70.9(5) . 2_565 ?
O23 W5 O22 71.9(5) . 2_565 ?
O11 W6 O12 101.0(8) . . ?
O11 W6 O12 101.0(8) . 2_565 ?
O12 W6 O12 85.9(7) . 2_565 ?
O11 W6 O5 101.9(8) . . ?
O12 W6 O5 157.1(5) . . ?
O12 W6 O5 89.4(5) 2_565 . ?
O11 W6 O5 101.9(8) . 2_565 ?
O12 W6 O5 89.4(5) . 2_565 ?
O12 W6 O5 157.1(5) 2_565 2_565 ?
O5 W6 O5 86.2(7) . 2_565 ?
O11 W6 O19 170.9(11) . . ?
O12 W6 O19 85.6(5) . . ?
O12 W6 O19 85.6(5) 2_565 . ?
O5 W6 O19 71.7(5) . . ?
O5 W6 O19 71.7(5) 2_565 . ?
O2W Co1 N2 96.4(7) . . ?
O2W Co1 N6 174.5(7) . . ?
N2 Co1 N6 82.6(7) . . ?
O2W Co1 N1 91.6(7) . . ?
N2 Co1 N1 171.2(6) . . ?
N6 Co1 N1 89.9(8) . . ?
O2W Co1 O1W 86.0(4) . . ?
N2 Co1 O1W 91.7(7) . . ?
N6 Co1 O1W 88.5(7) . . ?
N1 Co1 O1W 92.7(7) . . ?
O2W Co1 N5 91.8(7) . . ?
N2 Co1 N5 91.7(8) . . ?
N6 Co1 N5 93.7(5) . . ?
N1 Co1 N5 84.3(8) . . ?
O1W Co1 N5 176.2(8) . . ?
O8 Co2 O8 84.6(8) 2_565 . ?
O8 Co2 O10 165.2(6) 2_565 . ?
O8 Co2 O10 90.9(5) . . ?
O8 Co2 O10 90.9(5) 2_565 2_565 ?
O8 Co2 O10 165.2(6) . 2_565 ?
O10 Co2 O10 89.9(7) . 2_565 ?
O8 Co2 O11 96.8(8) 2_565 1_554 ?
O8 Co2 O11 96.8(8) . 1_554 ?
O10 Co2 O11 97.7(7) . 1_554 ?
O10 Co2 O11 97.7(7) 2_565 1_554 ?
O8 Co2 O17 90.1(5) 2_565 . ?
O8 Co2 O17 90.1(5) . . ?
O10 Co2 O17 75.8(4) . . ?
O10 Co2 O17 75.8(4) 2_565 . ?
O11 Co2 O17 170.7(10) 1_554 . ?
O17 P1 O19 112.3(10) . . ?
O17 P1 O22 111.2(6) . . ?
O19 P1 O22 107.4(6) . . ?
O17 P1 O22 111.2(6) . 2_565 ?
O19 P1 O22 107.4(6) . 2_565 ?
O22 P1 O22 107.2(10) . 2_565 ?
W3 O1 W3 150.8(11) 2_565 . ?
W4 O2 W4 144.0(12) . 2_565 ?
W6 O5 W1 127.9(6) . . ?
W5 O7 W1 146.7(7) . . ?
W4 O8 Co2 144.7(8) . . ?
W2 O10 Co2 119.1(7) . . ?
W6 O11 Co2 160.4(19) . 1_556 ?
W6 O12 W3 149.2(7) . . ?
W5 O13 W2 153.6(8) . . ?
W5 O14 W4 128.7(7) . . ?
W1 O16 W2 152.8(7) . . ?
P1 O17 Co2 125.2(9) . . ?
P1 O17 W2 127.2(5) . . ?
Co2 O17 W2 87.8(5) . . ?
P1 O17 W2 127.2(5) . 2_565 ?
Co2 O17 W2 87.8(5) . 2_565 ?
W2 O17 W2 89.1(5) . 2_565 ?
W2 O18 W2 123.5(9) 2_565 . ?
P1 O19 W6 129.0(9) . . ?
P1 O19 W1 123.7(5) . . ?
W6 O19 W1 90.1(4) . . ?
P1 O19 W1 123.7(5) . 2_565 ?
W6 O19 W1 90.1(4) . 2_565 ?
W1 O19 W1 88.7(5) . 2_565 ?
W3 O20 W4 127.4(7) . 2_565 ?
W1 O21 W1 127.2(10) 2_565 . ?
P1 O22 W5 124.0(7) . 2_565 ?
P1 O22 W3 127.2(7) . . ?
W5 O22 W3 89.8(4) 2_565 . ?
P1 O22 W4 123.7(6) . 2_565 ?
W5 O22 W4 90.9(4) 2_565 2_565 ?
W3 O22 W4 90.5(4) . 2_565 ?
W5 O23 W3 126.8(7) . 2_565 ?
Co1 O1W H3 95.8 . . ?
Co1 O1W H4 117.3 . . ?
H3 O1W H4 109.6 . . ?
Co1 O2W H5 107.8 . . ?
Co1 O2W H6 140.1 . . ?
H5 O2W H6 109.4 . . ?
C2 N1 C8 118.8(18) . . ?
C2 N1 Co1 120.2(15) . . ?
C8 N1 Co1 120.0(16) . . ?
C5 N2 C24 114.6(18) . . ?
C5 N2 Co1 122.2(15) . . ?
C24 N2 Co1 120.6(15) . . ?
C16 N3 C21 122(3) . . ?
C5 N4 C9 128.6(18) . . ?
C5 N4 H8 115.7 . . ?
C9 N4 H8 115.7 . . ?
C6 N5 C13 117(2) . . ?
C6 N5 Co1 120.1(13) . . ?
C13 N5 Co1 118.7(16) . . ?
C12 N6 C9 115(2) . . ?
C12 N6 Co1 122.4(18) . . ?
C9 N6 Co1 120.0(13) . . ?
C23 N7 C21 126(3) . . ?
C23 N7 H7A 105.9 . . ?
C21 N7 H7A 105.9 . . ?
C23 N7 H7B 105.9 . . ?
C21 N7 H7B 105.9 . . ?
H7A N7 H7B 106.2 . . ?
C6 N9 C8 130(2) . . ?
C6 N9 H10 115.1 . . ?
C8 N9 H10 115.1 . . ?
C23 N10 C29 117(4) . . ?
C24 C1 C28 118(2) . . ?
C24 C1 H12 120.8 . . ?
C28 C1 H12 120.8 . . ?
N1 C2 C26 124(2) . . ?
N1 C2 H13 117.8 . . ?
C26 C2 H13 117.8 . . ?
C23 C3 C27 116(5) . . ?
C23 C3 H14 121.7 . . ?
C27 C3 H14 121.9 . . ?
C16 C4 C25 113(7) . . ?
C16 C4 H15 123.5 . . ?
C25 C4 H15 123.2 . . ?
N4 C5 N2 118.8(18) . . ?
N4 C5 C7 118.4(19) . . ?
N2 C5 C7 123(2) . . ?
N5 C6 N9 118.6(19) . . ?
N5 C6 C18 120(2) . . ?
N9 C6 C18 121(2) . . ?
C28 C7 C5 119(2) . . ?
C28 C7 H16 120.7 . . ?
C5 C7 H16 120.7 . . ?
N1 C8 N9 122(2) . . ?
N1 C8 C10 120(2) . . ?
N9 C8 C10 118(2) . . ?
N6 C9 N4 120.8(17) . . ?
N6 C9 C14 125(2) . . ?
N4 C9 C14 114(2) . . ?
C11 C10 C8 121(2) . . ?
C11 C10 H17 119.4 . . ?
C8 C10 H17 119.4 . . ?
C10 C11 C26 119(2) . . ?
C10 C11 H18 120.6 . . ?
C26 C11 H18 120.6 . . ?
N6 C12 C20 125(3) . . ?
N6 C12 H19 117.3 . . ?
C20 C12 H19 117.3 . . ?
C22 C13 N5 125(3) . . ?
C22 C13 H20 117.3 . . ?
N5 C13 H20 117.3 . . ?
C19 C14 C9 118(3) . . ?
C19 C14 H21 121.1 . . ?
C9 C14 H21 121.1 . . ?
C18 C15 C22 123(2) . . ?
C18 C15 H22 118.3 . . ?
C22 C15 H22 118.3 . . ?
N3 C16 C4 126(5) . . ?
N3 C16 H23 117.2 . . ?
C4 C16 H23 117.2 . . ?
C21 C17 C25 118(4) . . ?
C21 C17 H24 120.8 . . ?
C25 C17 H24 120.9 . . ?
C15 C18 C6 118(2) . . ?
C15 C18 H25 121.0 . . ?
C6 C18 H25 121.1 . . ?
C14 C19 C20 118(2) . . ?
C14 C19 H26 120.9 . . ?
C20 C19 H26 121.0 . . ?
C19 C20 C12 118(2) . . ?
C19 C20 H27 120.8 . . ?
C12 C20 H27 120.8 . . ?
N3 C21 N7 120(3) . . ?
N3 C21 C17 120(3) . . ?
N7 C21 C17 119(3) . . ?
C13 C22 C15 116(3) . . ?
C13 C22 H28 122.2 . . ?
C15 C22 H28 122.2 . . ?
N10 C23 N7 116(3) . . ?
N10 C23 C3 126(3) . . ?
N7 C23 C3 118(3) . . ?
C1 C24 N2 124.8(19) . . ?
C1 C24 H29 117.6 . . ?
N2 C24 H29 117.6 . . ?
C4 C25 C17 121(6) . . ?
C4 C25 H30 119.9 . . ?
C17 C25 H30 119.4 . . ?
C2 C26 C11 116(2) . . ?
C2 C26 H31 121.8 . . ?
C11 C26 H31 121.7 . . ?
C30 C27 C3 121(5) . . ?
C30 C27 H32 119.6 . . ?
C3 C27 H32 119.5 . . ?
C7 C28 C1 120(2) . . ?
C7 C28 H33 120.0 . . ?
C1 C28 H33 120.0 . . ?
N10 C29 C30 121(4) . . ?
N10 C29 H34 119.6 . . ?
C30 C29 H34 119.3 . . ?
C29 C30 C27 119(4) . . ?
C29 C30 H35 120.6 . . ?
C27 C30 H35 120.8 . . ?

loop_
_geom_bond_atom_site_label_1
_geom_bond_atom_site_label_2
_geom_bond_distance
_geom_bond_site_symmetry_2
_geom_bond_publ_flag
W1 O3 1.713(16) . ?
W1 O16 1.836(12) . ?
W1 O7 1.911(13) . ?
W1 O21 1.926(8) . ?
W1 O5 1.929(14) . ?
W1 O19 2.469(11) . ?
W2 O9 1.666(17) . ?
W2 O10 1.823(12) . ?
W2 O13 1.904(14) . ?
W2 O18 1.941(9) . ?
W2 O16 1.996(11) . ?
W2 O17 2.438(11) . ?
W3 O6 1.714(15) . ?
W3 O20 1.889(11) . ?
W3 O1 1.893(5) . ?
W3 O12 1.926(11) . ?
W3 O23 1.932(15) 2_565 ?
W3 O22 2.454(11) . ?
W4 O4 1.698(13) . ?
W4 O8 1.754(15) . ?
W4 O2 1.897(6) . ?
W4 O14 1.956(13) . ?
W4 O20 2.006(13) 2_565 ?
W4 O22 2.464(10) 2_565 ?
W5 O15 1.700(11) . ?
W5 O13 1.894(15) . ?
W5 O7 1.897(12) . ?
W5 O14 1.913(12) . ?
W5 O23 1.924(16) . ?
W5 O22 2.430(11) 2_565 ?
W6 O11 1.75(2) . ?
W6 O12 1.894(11) . ?
W6 O12 1.894(11) 2_565 ?
W6 O5 1.920(13) . ?
W6 O5 1.920(13) 2_565 ?
W6 O19 2.418(14) . ?
Co1 O2W 2.077(16) . ?
Co1 N2 2.092(19) . ?
Co1 N6 2.101(19) . ?
Co1 N1 2.103(18) . ?
Co1 O1W 2.118(16) . ?
Co1 N5 2.129(17) . ?
Co2 O8 2.022(14) 2_565 ?
Co2 O8 2.022(14) . ?
Co2 O10 2.029(12) . ?
Co2 O10 2.029(12) 2_565 ?
Co2 O11 2.03(2) 1_554 ?
Co2 O17 2.353(16) . ?
P1 O17 1.477(18) . ?
P1 O19 1.529(16) . ?
P1 O22 1.557(12) . ?
P1 O22 1.557(12) 2_565 ?
O1 W3 1.893(5) 2_565 ?
O2 W4 1.897(6) 2_565 ?
O11 Co2 2.03(2) 1_556 ?
O17 W2 2.438(11) 2_565 ?
O18 W2 1.941(9) 2_565 ?
O19 W1 2.469(11) 2_565 ?
O20 W4 2.006(13) 2_565 ?
O21 W1 1.926(8) 2_565 ?
O22 W5 2.430(11) 2_565 ?
O22 W4 2.464(10) 2_565 ?
O23 W3 1.932(15) 2_565 ?
O1W H3 0.9219 . ?
O1W H4 0.9381 . ?
O2W H5 0.9181 . ?
O2W H6 0.9851 . ?
N1 C2 1.29(3) . ?
N1 C8 1.35(3) . ?
N2 C5 1.36(3) . ?
N2 C24 1.41(3) . ?
N3 C16 1.31(4) . ?
N3 C21 1.31(4) . ?
N4 C5 1.36(3) . ?
N4 C9 1.41(3) . ?
N4 H8 0.8600 . ?
N5 C6 1.34(3) . ?
N5 C13 1.39(3) . ?
N6 C12 1.31(3) . ?
N6 C9 1.33(3) . ?
N7 C23 1.33(3) . ?
N7 C21 1.38(4) . ?
N7 H7A 0.9000 . ?
N7 H7B 0.9000 . ?
N9 C6 1.38(2) . ?
N9 C8 1.39(3) . ?
N9 H10 0.8600 . ?
N10 C23 1.31(5) . ?
N10 C29 1.46(6) . ?
C1 C24 1.30(4) . ?
C1 C28 1.39(4) . ?
C1 H12 0.9300 . ?
C2 C26 1.40(3) . ?
C2 H13 0.9300 . ?
C3 C23 1.43(5) . ?
C3 C27 1.42(5) . ?
C3 H14 0.9300 . ?
C4 C16 1.37(7) . ?
C4 C25 1.42(9) . ?
C4 H15 0.9300 . ?
C5 C7 1.37(3) . ?
C6 C18 1.38(3) . ?
C7 C28 1.37(3) . ?
C7 H16 0.9300 . ?
C8 C10 1.43(3) . ?
C9 C14 1.45(3) . ?
C10 C11 1.30(3) . ?
C10 H17 0.9300 . ?
C11 C26 1.43(4) . ?
C11 H18 0.9300 . ?
C12 C20 1.43(4) . ?
C12 H19 0.9300 . ?
C13 C22 1.29(3) . ?
C13 H20 0.9300 . ?
C14 C19 1.36(4) . ?
C14 H21 0.9300 . ?
C15 C18 1.34(4) . ?
C15 C22 1.38(5) . ?
C15 H22 0.9300 . ?
C16 H23 0.9300 . ?
C17 C21 1.36(4) . ?
C17 C25 1.42(7) . ?
C17 H24 0.9300 . ?
C18 H25 0.9300 . ?
C19 C20 1.39(4) . ?
C19 H26 0.9300 . ?
C20 H27 0.9300 . ?
C22 H28 0.9300 . ?
C24 H29 0.9300 . ?
C25 H30 0.9300 . ?
C26 H31 0.9300 . ?
C27 C30 1.43(8) . ?
C27 H32 0.9300 . ?
C28 H33 0.9300 . ?
C29 C30 1.40(6) . ?
C29 H34 0.9300 . ?
C30 H35 0.9300 . ?
